data_7017240
loop_
_publ_author_name
'Fontenot, Sean A.'
'Cangelosi, Virginia M.'
'Pitt, Melanie A. W.'
'Sather, Aaron C.'
'Zakharov, Lev N.'
'Berryman, Orion B.'
'Johnson, Darren W.'

_publ_section_title
;
 Design, synthesis and characterization of self-assembled As(2)L(3) and
 Sb(2)L(3) cryptands.
;
_journal_issue 45
_journal_name_full 'Dalton transactions (Cambridge, England : 2003)'
_journal_page_first 12125
_journal_page_last 12131
_journal_paper_doi 10.1039/c1dt10817d
_journal_volume 40
_journal_year 2011
_chemical_formula_sum 'C54 H42 As2 S6'
_chemical_formula_weight 1033.08
_chemical_name_systematic
;

?

;
_space_group_IT_number 15
_symmetry_cell_setting monoclinic
_symmetry_space_group_name_Hall '-C 2yc'
_symmetry_space_group_name_H-M 'C 1 2/c 1'
_atom_sites_solution_hydrogens geom
_atom_sites_solution_primary direct
_atom_sites_solution_secondary difmap
_audit_creation_method SHELXLTL
_cell_angle_alpha 90.00
_cell_angle_beta 125.192(7)
_cell_angle_gamma 90.00
_cell_formula_units_Z 4
_cell_length_a 26.660(7)
_cell_length_b 10.399(3)
_cell_length_c 20.779(6)
_cell_measurement_reflns_used 490
_cell_measurement_temperature 173(2)
_cell_measurement_theta_max 17.70
_cell_measurement_theta_min 2.17
_cell_volume 4708(2)
_computing_cell_refinement 'Bruker SMART'
_computing_data_collection 'Bruker SMART'
_computing_data_reduction 'Bruker SAINT'
_computing_molecular_graphics 'Bruker SHELXTL'
_computing_publication_material 'Bruker SHELXTL'
_computing_structure_refinement 'Bruker SHELXTL'
_computing_structure_solution 'Bruker SHELXTL'
_diffrn_ambient_temperature 173(2)
_diffrn_measured_fraction_theta_full 0.970
_diffrn_measured_fraction_theta_max 0.970
_diffrn_measurement_device_type 'CCD area detector'
_diffrn_measurement_method 'phi and omega scans'
_diffrn_radiation_monochromator graphite
_diffrn_radiation_source 'fine-focus sealed tube'
_diffrn_radiation_type MoK\a
_diffrn_radiation_wavelength 0.71073
_diffrn_reflns_av_R_equivalents 0.0856
_diffrn_reflns_av_sigmaI/netI 0.1695
_diffrn_reflns_limit_h_max 17
_diffrn_reflns_limit_h_min -34
_diffrn_reflns_limit_k_max 11
_diffrn_reflns_limit_k_min -13
_diffrn_reflns_limit_l_max 26
_diffrn_reflns_limit_l_min -24
_diffrn_reflns_number 9193
_diffrn_reflns_theta_full 27.00
_diffrn_reflns_theta_max 27.00
_diffrn_reflns_theta_min 1.87
_exptl_absorpt_coefficient_mu 1.723
_exptl_absorpt_correction_T_max 0.9188
_exptl_absorpt_correction_T_min 0.8889
_exptl_absorpt_correction_type multi-scan
_exptl_absorpt_process_details SADABS
_exptl_crystal_colour colorless
_exptl_crystal_density_diffrn 1.458
_exptl_crystal_density_method 'not measured'
_exptl_crystal_description block
_exptl_crystal_F_000 2112
_exptl_crystal_size_max 0.07
_exptl_crystal_size_mid 0.06
_exptl_crystal_size_min 0.05
_refine_diff_density_max 0.752
_refine_diff_density_min -0.453
_refine_diff_density_rms 0.105
_refine_ls_extinction_method none
_refine_ls_goodness_of_fit_ref 1.004
_refine_ls_hydrogen_treatment constr
_refine_ls_matrix_type full
_refine_ls_number_parameters 280
_refine_ls_number_reflns 4993
_refine_ls_number_restraints 0
_refine_ls_restrained_S_all 1.004
_refine_ls_R_factor_all 0.1626
_refine_ls_R_factor_gt 0.0756
_refine_ls_shift/su_max 0.000
_refine_ls_shift/su_mean 0.000
_refine_ls_structure_factor_coef Fsqd
_refine_ls_weighting_details 'calc w=1/[\s^2^(Fo^2^)+(0.0225P)^2^+0.0000P] where P=(Fo^2^+2Fc^2^)/3'
_refine_ls_weighting_scheme calc
_refine_ls_wR_factor_gt 0.1014
_refine_ls_wR_factor_ref 0.1318
_reflns_number_gt 2550
_reflns_number_total 4993
_reflns_threshold_expression >2sigma(I)
_cod_data_source_file c1dt10817d.txt
_cod_data_source_block ob171
_cod_depositor_comments
;
The following automatic conversions were performed:

'_symmetry_cell_setting' value 'Monoclinic' changed to 'monoclinic'
according to /home/saulius/struct/CIF-dictionaries/cif_core.dic
dictionary named 'cif_core.dic' version 2.4.1 from 2010-06-29.

Automatic conversion script
Id: cif_fix_values 1715 2011-07-08 13:25:40Z adriana 
;
_cod_original_sg_symbol_H-M C2/c
_cod_database_code 7017240

loop_
_symmetry_equiv_pos_as_xyz
'x, y, z'
'-x, y, -z+1/2'
'x+1/2, y+1/2, z'
'-x+1/2, y+1/2, -z+1/2'
'-x, -y, -z'
'x, -y, z-1/2'
'-x+1/2, -y+1/2, -z'
'x+1/2, -y+1/2, z-1/2'

loop_
_atom_site_label
_atom_site_type_symbol
_atom_site_fract_x
_atom_site_fract_y
_atom_site_fract_z
_atom_site_U_iso_or_equiv
_atom_site_adp_type
_atom_site_occupancy
_atom_site_symmetry_multiplicity
_atom_site_calc_flag
_atom_site_refinement_flags
As1 As 0.70123(3) 0.91499(7) 0.80965(4) 0.0332(2) Uani 1 1 d .
S1 S 0.69344(9) 0.87632(18) 0.69784(11) 0.0412(5) Uani 1 1 d .
S2 S 0.76839(9) 1.0762(2) 0.84514(12) 0.0443(5) Uani 1 1 d .
S3 S 0.77332(8) 0.76532(19) 0.88295(11) 0.0402(5) Uani 1 1 d .
C1 C 0.6399(3) 1.0066(7) 0.6398(4) 0.040(2) Uani 1 1 d .
H1A H 0.6587 1.0890 0.6671 0.048 Uiso 1 1 calc R
H1B H 0.6341 1.0101 0.5882 0.048 Uiso 1 1 calc R
C2 C 0.5776(3) 0.9948(7) 0.6254(4) 0.0353(18) Uani 1 1 d .
C3 C 0.5395(3) 0.8894(7) 0.5805(4) 0.043(2) Uani 1 1 d .
H3A H 0.5544 0.8242 0.5636 0.052 Uiso 1 1 calc R
C4 C 0.4815(3) 0.8817(7) 0.5617(4) 0.0389(19) Uani 1 1 d .
H4A H 0.4568 0.8096 0.5328 0.047 Uiso 1 1 calc R
C5 C 0.4569(3) 0.9797(7) 0.5844(4) 0.0314(17) Uani 1 1 d .
C6 C 0.4717(3) 1.1824(6) 0.6509(4) 0.0346(18) Uani 1 1 d .
H6A H 0.4972 1.2530 0.6810 0.041 Uiso 1 1 calc R
C7 C 0.4955(3) 1.0852(7) 0.6300(4) 0.0327(17) Uani 1 1 d .
C8 C 0.5569(3) 1.0883(7) 0.6506(4) 0.0380(18) Uani 1 1 d .
H8A H 0.5835 1.1565 0.6823 0.046 Uiso 1 1 calc R
C9 C 0.7718(3) 1.1486(7) 0.9279(4) 0.043(2) Uani 1 1 d .
H9A H 0.7978 1.0944 0.9753 0.052 Uiso 1 1 calc R
H9B H 0.7913 1.2344 0.9392 0.052 Uiso 1 1 calc R
C10 C 0.7095(3) 1.1629(7) 0.9118(4) 0.0367(19) Uani 1 1 d .
C11 C 0.6711(3) 1.2670(7) 0.8674(4) 0.0360(18) Uani 1 1 d .
H11A H 0.6861 1.3321 0.8504 0.043 Uiso 1 1 calc R
C12 C 0.6135(3) 1.2762(7) 0.8485(4) 0.0383(19) Uani 1 1 d .
H12A H 0.5894 1.3492 0.8197 0.046 Uiso 1 1 calc R
C13 C 0.5876(3) 1.1797(7) 0.8703(4) 0.0322(17) Uani 1 1 d .
C14 C 0.6258(3) 1.0722(7) 0.9148(4) 0.0306(17) Uani 1 1 d .
C15 C 0.6870(3) 1.0695(7) 0.9352(4) 0.0348(18) Uani 1 1 d .
H15A H 0.7130 1.0002 0.9662 0.042 Uiso 1 1 calc R
C16 C 0.6023(3) 0.9768(6) 0.9361(4) 0.0330(18) Uani 1 1 d .
H16A H 0.6278 0.9062 0.9661 0.040 Uiso 1 1 calc R
C17 C 0.7273(3) 0.6200(6) 0.8449(4) 0.0381(19) Uani 1 1 d .
H17A H 0.7184 0.6009 0.7926 0.046 Uiso 1 1 calc R
H17B H 0.7518 0.5476 0.8804 0.046 Uiso 1 1 calc R
C18 C 0.6677(3) 0.6265(6) 0.8369(4) 0.0326(18) Uani 1 1 d .
C19 C 0.6671(3) 0.6342(6) 0.9051(4) 0.0324(18) Uani 1 1 d .
H19A H 0.7050 0.6403 0.9555 0.039 Uiso 1 1 calc R
C20 C 0.6141(3) 0.6330(6) 0.8998(4) 0.0355(18) Uani 1 1 d .
H20A H 0.6156 0.6360 0.9465 0.043 Uiso 1 1 calc R
C21 C 0.5565(3) 0.6273(6) 0.8257(4) 0.0274(16) Uani 1 1 d .
C22 C 0.5551(3) 0.6249(6) 0.7555(4) 0.0277(16) Uani 1 1 d .
C23 C 0.6128(3) 0.6230(6) 0.7645(4) 0.0313(17) Uani 1 1 d .
H23A H 0.6128 0.6191 0.7187 0.038 Uiso 1 1 calc R
C24 C 0.4988(3) 0.6242(6) 0.6820(4) 0.0339(18) Uani 1 1 d .
H24A H 0.4982 0.6215 0.6359 0.041 Uiso 1 1 calc R
C25 C 0.5587(5) 0.4622(11) 0.5502(6) 0.071(3) Uani 1 1 d .
H25A H 0.6001 0.4354 0.5859 0.085 Uiso 1 1 calc R
C26 C 0.5452(5) 0.5623(10) 0.5027(8) 0.073(3) Uani 1 1 d .
H26A H 0.5770 0.6065 0.5041 0.088 Uiso 1 1 calc R
C27 C 0.4867(7) 0.6005(9) 0.4528(6) 0.081(3) Uani 1 1 d .
H27A H 0.4773 0.6724 0.4195 0.097 Uiso 1 1 calc R

loop_
_atom_site_aniso_label
_atom_site_aniso_U_11
_atom_site_aniso_U_22
_atom_site_aniso_U_33
_atom_site_aniso_U_23
_atom_site_aniso_U_13
_atom_site_aniso_U_12
As1 0.0325(4) 0.0339(4) 0.0344(4) -0.0004(4) 0.0199(4) 0.0000(4)
S1 0.0448(12) 0.0417(13) 0.0399(12) 0.0003(10) 0.0261(11) 0.0053(10)
S2 0.0487(13) 0.0423(12) 0.0511(13) -0.0086(11) 0.0340(12) -0.0122(11)
S3 0.0291(11) 0.0423(13) 0.0383(12) 0.0035(10) 0.0131(10) 0.0020(9)
C1 0.037(5) 0.047(5) 0.029(4) 0.009(4) 0.015(4) 0.001(4)
C2 0.037(5) 0.040(5) 0.028(4) 0.010(4) 0.017(4) 0.002(4)
C3 0.048(5) 0.037(5) 0.038(5) 0.004(4) 0.021(4) 0.007(4)
C4 0.041(5) 0.033(5) 0.037(5) 0.007(4) 0.020(4) 0.002(4)
C5 0.028(4) 0.035(4) 0.017(4) 0.004(3) 0.004(3) 0.000(4)
C6 0.041(5) 0.024(4) 0.032(4) -0.004(3) 0.017(4) -0.011(4)
C7 0.034(4) 0.035(4) 0.024(4) 0.009(4) 0.014(4) 0.003(4)
C8 0.039(5) 0.035(4) 0.029(4) 0.007(4) 0.014(4) -0.004(4)
C9 0.038(5) 0.042(5) 0.044(5) -0.011(4) 0.020(4) -0.007(4)
C10 0.043(5) 0.035(5) 0.029(4) -0.013(4) 0.019(4) -0.006(4)
C11 0.039(5) 0.025(4) 0.036(5) -0.006(3) 0.017(4) -0.016(4)
C12 0.039(5) 0.023(4) 0.042(5) -0.007(4) 0.017(4) -0.003(4)
C13 0.038(5) 0.034(4) 0.022(4) -0.005(3) 0.016(4) 0.000(4)
C14 0.033(4) 0.033(4) 0.026(4) -0.011(3) 0.018(4) 0.004(4)
C15 0.039(4) 0.033(4) 0.024(4) 0.000(3) 0.013(4) 0.010(4)
C16 0.033(5) 0.028(4) 0.023(4) 0.002(3) 0.008(4) 0.006(4)
C17 0.036(4) 0.037(5) 0.038(5) 0.009(4) 0.020(4) 0.003(4)
C18 0.036(5) 0.019(4) 0.047(5) 0.002(3) 0.027(4) 0.000(3)
C19 0.026(4) 0.034(4) 0.026(4) 0.001(3) 0.009(4) 0.004(3)
C20 0.038(5) 0.038(5) 0.030(4) -0.001(3) 0.019(4) 0.004(4)
C21 0.032(4) 0.025(4) 0.019(4) 0.006(3) 0.011(4) 0.003(3)
C22 0.030(4) 0.018(4) 0.028(4) -0.001(3) 0.013(4) -0.002(3)
C23 0.036(5) 0.023(4) 0.036(4) 0.000(3) 0.022(4) -0.001(3)
C24 0.039(5) 0.026(4) 0.033(4) 0.002(3) 0.018(4) 0.001(4)
C25 0.054(7) 0.080(8) 0.058(7) -0.003(6) 0.021(6) 0.022(6)
C26 0.078(8) 0.059(8) 0.118(10) -0.028(7) 0.077(8) -0.024(6)
C27 0.122(10) 0.058(7) 0.100(9) 0.044(6) 0.085(9) 0.034(8)

loop_
_atom_type_symbol
_atom_type_description
_atom_type_scat_dispersion_real
_atom_type_scat_dispersion_imag
_atom_type_scat_source
C C 0.0033 0.0016 'International Tables Vol C Tables 4.2.6.8 and 6.1.1.4'
H H 0.0000 0.0000 'International Tables Vol C Tables 4.2.6.8 and 6.1.1.4'
S S 0.1246 0.1234 'International Tables Vol C Tables 4.2.6.8 and 6.1.1.4'
As As 0.0499 2.0058 'International Tables Vol C Tables 4.2.6.8 and 6.1.1.4'

loop_
_geom_angle_atom_site_label_1
_geom_angle_atom_site_label_2
_geom_angle_atom_site_label_3
_geom_angle
_geom_angle_site_symmetry_1
_geom_angle_site_symmetry_3
S2 As1 S1 93.11(7) . .
S2 As1 S3 94.92(8) . .
S1 As1 S3 96.32(8) . .
C1 S1 As1 97.0(2) . .
C9 S2 As1 102.4(2) . .
C17 S3 As1 100.5(2) . .
C2 C1 S1 114.9(5) . .
C2 C1 H1A 108.5 . .
S1 C1 H1A 108.5 . .
C2 C1 H1B 108.5 . .
S1 C1 H1B 108.5 . .
H1A C1 H1B 107.5 . .
C8 C2 C3 120.5(7) . .
C8 C2 C1 120.6(7) . .
C3 C2 C1 118.8(7) . .
C4 C3 C2 119.9(7) . .
C4 C3 H3A 120.0 . .
C2 C3 H3A 120.0 . .
C3 C4 C5 121.6(7) . .
C3 C4 H4A 119.2 . .
C5 C4 H4A 119.2 . .
C16 C5 C7 118.8(7) 2_656 .
C16 C5 C4 122.9(7) 2_656 .
C7 C5 C4 118.3(6) . .
C13 C6 C7 122.2(7) 2_656 .
C13 C6 H6A 118.9 2_656 .
C7 C6 H6A 118.9 . .
C6 C7 C5 118.8(6) . .
C6 C7 C8 122.6(7) . .
C5 C7 C8 118.5(7) . .
C2 C8 C7 121.0(7) . .
C2 C8 H8A 119.5 . .
C7 C8 H8A 119.5 . .
C10 C9 S2 112.5(5) . .
C10 C9 H9A 109.1 . .
S2 C9 H9A 109.1 . .
C10 C9 H9B 109.1 . .
S2 C9 H9B 109.1 . .
H9A C9 H9B 107.8 . .
C15 C10 C11 118.5(7) . .
C15 C10 C9 120.4(7) . .
C11 C10 C9 121.0(7) . .
C12 C11 C10 121.3(7) . .
C12 C11 H11A 119.3 . .
C10 C11 H11A 119.3 . .
C11 C12 C13 122.2(7) . .
C11 C12 H12A 118.9 . .
C13 C12 H12A 118.9 . .
C6 C13 C14 118.9(7) 2_656 .
C6 C13 C12 124.0(7) 2_656 .
C14 C13 C12 117.1(6) . .
C16 C14 C15 123.0(7) . .
C16 C14 C13 118.8(6) . .
C15 C14 C13 118.2(7) . .
C10 C15 C14 122.6(7) . .
C10 C15 H15A 118.7 . .
C14 C15 H15A 118.7 . .
C5 C16 C14 122.6(7) 2_656 .
C5 C16 H16A 118.7 2_656 .
C14 C16 H16A 118.7 . .
C18 C17 S3 114.7(5) . .
C18 C17 H17A 108.6 . .
S3 C17 H17A 108.6 . .
C18 C17 H17B 108.6 . .
S3 C17 H17B 108.6 . .
H17A C17 H17B 107.6 . .
C23 C18 C19 118.4(6) . .
C23 C18 C17 121.0(6) . .
C19 C18 C17 120.6(7) . .
C20 C19 C18 121.8(7) . .
C20 C19 H19A 119.1 . .
C18 C19 H19A 119.1 . .
C19 C20 C21 121.1(6) . .
C19 C20 H20A 119.4 . .
C21 C20 H20A 119.4 . .
C24 C21 C20 122.8(6) 2_656 .
C24 C21 C22 118.6(6) 2_656 .
C20 C21 C22 118.7(6) . .
C24 C22 C21 119.6(6) . .
C24 C22 C23 122.5(6) . .
C21 C22 C23 117.9(6) . .
C18 C23 C22 121.9(6) . .
C18 C23 H23A 119.1 . .
C22 C23 H23A 119.1 . .
C21 C24 C22 121.8(6) 2_656 .
C21 C24 H24A 119.1 2_656 .
C22 C24 H24A 119.1 . .
C27 C25 C26 119.5(9) 5_666 .
C27 C25 H25A 120.2 5_666 .
C26 C25 H25A 120.2 . .
C27 C26 C25 120.0(9) . .
C27 C26 H26A 120.0 . .
C25 C26 H26A 120.0 . .
C26 C27 C25 120.5(9) . 5_666
C26 C27 H27A 119.8 . .
C25 C27 H27A 119.8 5_666 .

loop_
_geom_bond_atom_site_label_1
_geom_bond_atom_site_label_2
_geom_bond_distance
_geom_bond_site_symmetry_2
As1 S2 2.244(2) .
As1 S1 2.246(2) .
As1 S3 2.250(2) .
S1 C1 1.828(7) .
S2 C9 1.831(7) .
S3 C17 1.815(7) .
C1 C2 1.513(9) .
C1 H1A 0.9900 .
C1 H1B 0.9900 .
C2 C8 1.364(9) .
C2 C3 1.418(9) .
C3 C4 1.361(8) .
C3 H3A 0.9500 .
C4 C5 1.431(9) .
C4 H4A 0.9500 .
C5 C16 1.377(9) 2_656
C5 C7 1.427(9) .
C6 C13 1.373(8) 2_656
C6 C7 1.391(8) .
C6 H6A 0.9500 .
C7 C8 1.434(8) .
C8 H8A 0.9500 .
C9 C10 1.502(9) .
C9 H9A 0.9900 .
C9 H9B 0.9900 .
C10 C15 1.369(9) .
C10 C11 1.407(9) .
C11 C12 1.352(8) .
C11 H11A 0.9500 .
C12 C13 1.434(9) .
C12 H12A 0.9500 .
C13 C6 1.373(8) 2_656
C13 C14 1.434(9) .
C14 C16 1.378(8) .
C14 C15 1.428(8) .
C15 H15A 0.9500 .
C16 C5 1.377(9) 2_656
C16 H16A 0.9500 .
C17 C18 1.500(8) .
C17 H17A 0.9900 .
C17 H17B 0.9900 .
C18 C23 1.368(9) .
C18 C19 1.428(8) .
C19 C20 1.353(8) .
C19 H19A 0.9500 .
C20 C21 1.417(8) .
C20 H20A 0.9500 .
C21 C24 1.387(8) 2_656
C21 C22 1.438(8) .
C22 C24 1.394(8) .
C22 C23 1.441(8) .
C23 H23A 0.9500 .
C24 C21 1.387(8) 2_656
C24 H24A 0.9500 .
C25 C27 1.343(11) 5_666
C25 C26 1.333(12) .
C25 H25A 0.9500 .
C26 C27 1.342(12) .
C26 H26A 0.9500 .
C27 C25 1.343(11) 5_666
C27 H27A 0.9500 .

loop_
_geom_torsion_atom_site_label_1
_geom_torsion_atom_site_label_2
_geom_torsion_atom_site_label_3
_geom_torsion_atom_site_label_4
_geom_torsion
_geom_torsion_site_symmetry_1
_geom_torsion_site_symmetry_4
S2 As1 S1 C1 -80.0(2) . .
S3 As1 S1 C1 -175.3(2) . .
S1 As1 S2 C9 169.3(3) . .
S3 As1 S2 C9 -94.1(3) . .
S2 As1 S3 C17 -168.5(2) . .
S1 As1 S3 C17 -74.8(2) . .
As1 S1 C1 C2 -63.9(5) . .
S1 C1 C2 C8 120.4(6) . .
S1 C1 C2 C3 -63.9(8) . .
C8 C2 C3 C4 0.6(11) . .
C1 C2 C3 C4 -175.1(6) . .
C2 C3 C4 C5 1.6(11) . .
C3 C4 C5 C16 177.7(7) . 2_656
C3 C4 C5 C7 -2.0(10) . .
C13 C6 C7 C5 0.5(10) 2_656 .
C13 C6 C7 C8 178.7(6) 2_656 .
C16 C5 C7 C6 -1.1(10) 2_656 .
C4 C5 C7 C6 178.6(6) . .
C16 C5 C7 C8 -179.4(6) 2_656 .
C4 C5 C7 C8 0.2(9) . .
C3 C2 C8 C7 -2.4(10) . .
C1 C2 C8 C7 173.2(6) . .
C6 C7 C8 C2 -176.3(6) . .
C5 C7 C8 C2 1.9(10) . .
As1 S2 C9 C10 -43.8(6) . .
S2 C9 C10 C15 93.8(7) . .
S2 C9 C10 C11 -81.3(7) . .
C15 C10 C11 C12 0.6(11) . .
C9 C10 C11 C12 175.8(6) . .
C10 C11 C12 C13 -1.8(11) . .
C11 C12 C13 C6 -176.8(7) . 2_656
C11 C12 C13 C14 1.0(10) . .
C6 C13 C14 C16 -1.4(10) 2_656 .
C12 C13 C14 C16 -179.3(6) . .
C6 C13 C14 C15 178.8(6) 2_656 .
C12 C13 C14 C15 0.9(9) . .
C11 C10 C15 C14 1.4(10) . .
C9 C10 C15 C14 -173.8(6) . .
C16 C14 C15 C10 178.1(6) . .
C13 C14 C15 C10 -2.2(10) . .
C15 C14 C16 C5 -179.4(6) . 2_656
C13 C14 C16 C5 0.8(10) . 2_656
As1 S3 C17 C18 -46.1(5) . .
S3 C17 C18 C23 113.7(6) . .
S3 C17 C18 C19 -67.5(7) . .
C23 C18 C19 C20 2.6(10) . .
C17 C18 C19 C20 -176.3(6) . .
C18 C19 C20 C21 -1.6(10) . .
C19 C20 C21 C24 179.1(6) . 2_656
C19 C20 C21 C22 -1.0(10) . .
C24 C21 C22 C24 2.2(8) 2_656 .
C20 C21 C22 C24 -177.6(6) . .
C24 C21 C22 C23 -177.6(6) 2_656 .
C20 C21 C22 C23 2.6(9) . .
C19 C18 C23 C22 -0.9(10) . .
C17 C18 C23 C22 178.0(6) . .
C24 C22 C23 C18 178.6(6) . .
C21 C22 C23 C18 -1.6(10) . .
C21 C22 C24 C21 0.8(9) . 2_656
C23 C22 C24 C21 -179.4(6) . 2_656
C27 C25 C26 C27 0.7(17) 5_666 .
C25 C26 C27 C25 -0.7(18) . 5_666
